data_4302311
loop_
_publ_author_name
'Kornev, Alexander N.'
'Belina, Natalia V.'
'Sushev, Vyacheslav V.'
'Fukin, Georgy K.'
'Baranov, Evgenii V.'
'Kurskiy, Yuriy A.'
'Poddelskii, Andrei I.'
'Abakumov, Gleb A.'
'L\"onnecke, Peter'
'Hey-Hawkins, Evamarie'

_publ_section_title
;
 The First Structurally Characterized Metal (\k^2^N,P)-Phosphinohydrazides:
 The Key to Understanding the Intramolecular Rearrangement
 R~2~P--NR'--NR'--M \\rightarrow  R'N=PR~2~--NR'--M.
 Metalloderivatives of Diisopropylphosphinohydrazines:
 Synthesis and Properties
;
_journal_coden_ASTM INOCAJ
_journal_issue 12
_journal_name_full 'Inorganic chemistry'
_journal_page_first 5574
_journal_page_last 5583
_journal_paper_doi 10.1021/ic900135b
_journal_volume 48
_journal_year 2009
_chemical_formula_sum 'C13 H32 Br2 Fe N2 P2'
_chemical_formula_weight 494.02
_space_group_IT_number 33
_symmetry_cell_setting orthorhombic
_symmetry_space_group_name_Hall 'P 2c -2n'
_symmetry_space_group_name_H-M 'P n a 21'
_atom_sites_solution_hydrogens geom
_atom_sites_solution_primary direct
_atom_sites_solution_secondary difmap
_audit_creation_method SHELXL-97
_cell_angle_alpha 90.00
_cell_angle_beta 90.00
_cell_angle_gamma 90.00
_cell_formula_units_Z 4
_cell_length_a 16.6898(5)
_cell_length_b 10.9090(4)
_cell_length_c 11.6196(4)
_cell_measurement_reflns_used 995
_cell_measurement_temperature 100(2)
_cell_measurement_theta_max 30
_cell_measurement_theta_min 2
_cell_volume 2115.57(12)
_computing_cell_refinement 'Bruker SMART'
_computing_data_collection 'Bruker SMART'
_computing_data_reduction 'Bruker SHELXTL'
_computing_molecular_graphics 'Bruker SHELXTL'
_computing_publication_material 'Bruker SHELXTL'
_computing_structure_refinement 'SHELXL-97 (Sheldrick, 1997)'
_computing_structure_solution 'SHELXS-97 (Sheldrick, 1990)'
_diffrn_ambient_temperature 100(2)
_diffrn_measured_fraction_theta_full 0.993
_diffrn_measured_fraction_theta_max 0.993
_diffrn_measurement_device_type 'CCD area detector'
_diffrn_measurement_method 'phi and omega scans'
_diffrn_radiation_monochromator graphite
_diffrn_radiation_source 'fine-focus sealed tube'
_diffrn_radiation_type MoK\a
_diffrn_radiation_wavelength 0.71073
_diffrn_reflns_av_R_equivalents 0.0216
_diffrn_reflns_av_sigmaI/netI 0.0469
_diffrn_reflns_limit_h_max 21
_diffrn_reflns_limit_h_min -21
_diffrn_reflns_limit_k_max 11
_diffrn_reflns_limit_k_min -14
_diffrn_reflns_limit_l_max 15
_diffrn_reflns_limit_l_min -15
_diffrn_reflns_number 13390
_diffrn_reflns_theta_full 27.49
_diffrn_reflns_theta_max 27.49
_diffrn_reflns_theta_min 2.23
_exptl_absorpt_coefficient_mu 4.636
_exptl_absorpt_correction_T_max 0.4025
_exptl_absorpt_correction_T_min 0.1925
_exptl_absorpt_correction_type multi-scan
_exptl_absorpt_process_details 'SADABS (Sheldrick, 1998a)'
_exptl_crystal_colour brown
_exptl_crystal_density_diffrn 1.551
_exptl_crystal_density_method 'not measured'
_exptl_crystal_description prism
_exptl_crystal_F_000 1000
_exptl_crystal_size_max 0.53
_exptl_crystal_size_mid 0.25
_exptl_crystal_size_min 0.24
_refine_diff_density_max 2.250
_refine_diff_density_min -0.423
_refine_diff_density_rms 0.138
_refine_ls_abs_structure_details 'Flack H D (1983), Acta Cryst. A39, 876-881'
_refine_ls_abs_structure_Flack 0.004(9)
_refine_ls_extinction_method none
_refine_ls_goodness_of_fit_ref 1.081
_refine_ls_hydrogen_treatment constr
_refine_ls_matrix_type full
_refine_ls_number_parameters 181
_refine_ls_number_reflns 4792
_refine_ls_number_restraints 1
_refine_ls_restrained_S_all 1.081
_refine_ls_R_factor_all 0.0434
_refine_ls_R_factor_gt 0.0392
_refine_ls_shift/su_max 0.000
_refine_ls_shift/su_mean 0.000
_refine_ls_structure_factor_coef Fsqd
_refine_ls_weighting_details 'calc w=1/[\s^2^(Fo^2^)+(0.0591P)^2^+0.0000P] where P=(Fo^2^+2Fc^2^)/3'
_refine_ls_weighting_scheme calc
_refine_ls_wR_factor_gt 0.0959
_refine_ls_wR_factor_ref 0.0980
_reflns_number_gt 4374
_reflns_number_total 4792
_reflns_threshold_expression >2sigma(I)
_cod_duplicate_entry 4338595
_cod_data_source_file ic900135b_si_001_6.cif
_cod_data_source_block 710340
_cod_depositor_comments
;
The following automatic conversions were performed:
'_symmetry_cell_setting' value 'Orthorhombic' changed to 'orthorhombic'
according to '/home/saulius/struct/CIF-dictionaries/cif_core.dic'
dictionary named 'cif_core.dic' version 2.4.1 from 2010-06-29.

Automatic conversion script
Id: cif_fix_enum 1527 2010-12-29 10:47:43Z saulius 
;
_cod_database_code 4302311

loop_
_symmetry_equiv_pos_as_xyz
'x, y, z'
'-x, -y, z+1/2'
'x+1/2, -y+1/2, z'
'-x+1/2, y+1/2, z+1/2'

loop_
_atom_site_label
_atom_site_type_symbol
_atom_site_fract_x
_atom_site_fract_y
_atom_site_fract_z
_atom_site_U_iso_or_equiv
_atom_site_adp_type
_atom_site_occupancy
_atom_site_symmetry_multiplicity
_atom_site_calc_flag
_atom_site_refinement_flags
_atom_site_disorder_assembly
_atom_site_disorder_group
Fe1 Fe 0.31173(3) 0.49090(5) 0.10987(5) 0.02044(13) Uani 1 1 d . . .
Br1 Br 0.17246(2) 0.47736(4) 0.15112(4) 0.03123(12) Uani 1 1 d . . .
Br2 Br 0.39633(2) 0.49612(3) 0.27467(4) 0.02790(11) Uani 1 1 d . . .
P1 P 0.34484(6) 0.64663(9) -0.03179(8) 0.02190(19) Uani 1 1 d . . .
P2 P 0.36533(6) 0.35497(9) -0.03908(9) 0.0241(2) Uani 1 1 d . . .
N1 N 0.3653(2) 0.5657(3) -0.1534(3) 0.0321(8) Uani 1 1 d . . .
N2 N 0.4019(2) 0.4490(3) -0.1440(3) 0.0295(7) Uani 1 1 d . . .
H2A H 0.4412 0.4263 -0.1897 0.035 Uiso 1 1 calc R . .
C1 C 0.4278(2) 0.7511(4) 0.0091(4) 0.0296(9) Uani 1 1 d . . .
H1A H 0.4117 0.7921 0.0826 0.036 Uiso 1 1 calc R . .
C2 C 0.5021(3) 0.6756(4) 0.0349(4) 0.0381(10) Uani 1 1 d . . .
H2B H 0.5462 0.7302 0.0564 0.057 Uiso 1 1 calc R . .
H2C H 0.5172 0.6285 -0.0337 0.057 Uiso 1 1 calc R . .
H2D H 0.4909 0.6191 0.0985 0.057 Uiso 1 1 calc R . .
C3 C 0.4465(3) 0.8524(5) -0.0774(5) 0.0508(14) Uani 1 1 d . . .
H3A H 0.4910 0.9023 -0.0487 0.076 Uiso 1 1 calc R . .
H3B H 0.3991 0.9043 -0.0877 0.076 Uiso 1 1 calc R . .
H3C H 0.4613 0.8157 -0.1514 0.076 Uiso 1 1 calc R . .
C4 C 0.2634(2) 0.7484(4) -0.0788(4) 0.0291(8) Uani 1 1 d . . .
H4A H 0.2850 0.8063 -0.1379 0.035 Uiso 1 1 calc R . .
C5 C 0.1941(3) 0.6747(4) -0.1327(4) 0.0341(10) Uani 1 1 d . . .
H5A H 0.1517 0.7311 -0.1573 0.051 Uiso 1 1 calc R . .
H5B H 0.1726 0.6173 -0.0757 0.051 Uiso 1 1 calc R . .
H5C H 0.2139 0.6289 -0.1995 0.051 Uiso 1 1 calc R . .
C6 C 0.2342(3) 0.8227(4) 0.0251(4) 0.0325(9) Uani 1 1 d . . .
H6A H 0.1908 0.8775 0.0010 0.049 Uiso 1 1 calc R . .
H6B H 0.2787 0.8715 0.0558 0.049 Uiso 1 1 calc R . .
H6C H 0.2146 0.7668 0.0847 0.049 Uiso 1 1 calc R . .
C7 C 0.3742(3) 0.6166(4) -0.2692(4) 0.0403(11) Uani 1 1 d . . .
H7A H 0.3861 0.5503 -0.3236 0.061 Uiso 1 1 calc R . .
H7B H 0.4181 0.6762 -0.2698 0.061 Uiso 1 1 calc R . .
H7C H 0.3242 0.6573 -0.2919 0.061 Uiso 1 1 calc R . .
C8 C 0.4577(3) 0.2664(4) -0.0101(4) 0.0350(10) Uani 1 1 d . . .
H8A H 0.5000 0.3284 0.0082 0.042 Uiso 1 1 calc R . .
C9 C 0.4507(3) 0.1850(5) 0.0969(5) 0.0514(13) Uani 1 1 d . . .
H9A H 0.5011 0.1406 0.1086 0.077 Uiso 1 1 calc R . .
H9B H 0.4069 0.1262 0.0861 0.077 Uiso 1 1 calc R . .
H9C H 0.4395 0.2362 0.1643 0.077 Uiso 1 1 calc R . .
C10 C 0.4888(3) 0.1949(5) -0.1149(5) 0.0461(12) Uani 1 1 d . . .
H10A H 0.5375 0.1501 -0.0937 0.069 Uiso 1 1 calc R . .
H10B H 0.5009 0.2523 -0.1774 0.069 Uiso 1 1 calc R . .
H10C H 0.4477 0.1368 -0.1405 0.069 Uiso 1 1 calc R . .
C11 C 0.2939(3) 0.2539(4) -0.1146(4) 0.0313(9) Uani 1 1 d . . .
H11A H 0.3220 0.2096 -0.1782 0.038 Uiso 1 1 calc R . .
C12 C 0.2595(3) 0.1614(6) -0.0293(6) 0.0633(18) Uani 1 1 d . . .
H12A H 0.2215 0.1076 -0.0691 0.095 Uiso 1 1 calc R . .
H12B H 0.2317 0.2052 0.0327 0.095 Uiso 1 1 calc R . .
H12C H 0.3030 0.1122 0.0032 0.095 Uiso 1 1 calc R . .
C13 C 0.2265(3) 0.3312(5) -0.1638(4) 0.0383(11) Uani 1 1 d . . .
H13A H 0.1884 0.2782 -0.2044 0.057 Uiso 1 1 calc R . .
H13B H 0.2487 0.3914 -0.2177 0.057 Uiso 1 1 calc R . .
H13C H 0.1989 0.3740 -0.1012 0.057 Uiso 1 1 calc R . .

loop_
_atom_site_aniso_label
_atom_site_aniso_U_11
_atom_site_aniso_U_22
_atom_site_aniso_U_33
_atom_site_aniso_U_23
_atom_site_aniso_U_13
_atom_site_aniso_U_12
Fe1 0.0174(2) 0.0203(3) 0.0236(3) 0.0028(2) -0.0015(2) -0.00102(18)
Br1 0.02011(18) 0.0408(2) 0.0328(2) 0.0066(2) 0.00075(17) -0.00399(15)
Br2 0.0225(2) 0.0351(2) 0.0261(2) 0.00444(15) -0.00440(16) -0.00159(14)
P1 0.0233(4) 0.0202(4) 0.0222(5) 0.0036(4) 0.0011(4) 0.0009(4)
P2 0.0236(4) 0.0234(5) 0.0254(5) 0.0013(4) -0.0012(4) -0.0042(4)
N1 0.0395(19) 0.0300(19) 0.0268(17) 0.0006(15) 0.0057(15) 0.0076(16)
N2 0.0348(19) 0.0228(17) 0.0308(18) 0.0008(14) 0.0083(15) 0.0008(14)
C1 0.027(2) 0.025(2) 0.036(2) -0.0026(17) 0.0000(16) -0.0027(16)
C2 0.0246(19) 0.038(2) 0.052(3) 0.001(2) 0.0036(18) -0.0049(18)
C3 0.046(3) 0.036(3) 0.070(4) 0.021(2) -0.016(3) -0.019(2)
C4 0.031(2) 0.022(2) 0.034(2) 0.0046(16) -0.0064(16) 0.0024(16)
C5 0.036(2) 0.030(2) 0.037(2) -0.0001(18) -0.0146(18) 0.0047(18)
C6 0.030(2) 0.025(2) 0.042(2) 0.0016(18) 0.0000(17) 0.0024(17)
C7 0.044(2) 0.038(3) 0.039(2) 0.005(2) 0.0031(19) 0.006(2)
C8 0.027(2) 0.034(2) 0.044(2) 0.0006(19) -0.0021(18) 0.0074(17)
C9 0.052(3) 0.046(3) 0.057(3) 0.008(2) -0.006(2) 0.012(2)
C10 0.048(3) 0.032(3) 0.059(3) 0.003(2) 0.006(2) 0.008(2)
C11 0.034(2) 0.027(2) 0.033(2) -0.0050(18) -0.0046(16) -0.0044(17)
C12 0.056(3) 0.045(3) 0.089(4) 0.026(3) -0.023(3) -0.028(3)
C13 0.033(2) 0.037(3) 0.045(3) -0.003(2) -0.012(2) -0.003(2)

loop_
_atom_type_symbol
_atom_type_description
_atom_type_scat_dispersion_real
_atom_type_scat_dispersion_imag
_atom_type_scat_source
C C 0.0033 0.0016 'International Tables Vol C Tables 4.2.6.8 and 6.1.1.4'
H H 0.0000 0.0000 'International Tables Vol C Tables 4.2.6.8 and 6.1.1.4'
N N 0.0061 0.0033 'International Tables Vol C Tables 4.2.6.8 and 6.1.1.4'
P P 0.1023 0.0942 'International Tables Vol C Tables 4.2.6.8 and 6.1.1.4'
Fe Fe 0.3463 0.8444 'International Tables Vol C Tables 4.2.6.8 and 6.1.1.4'
Br Br -0.2901 2.4595 'International Tables Vol C Tables 4.2.6.8 and 6.1.1.4'

loop_
_geom_angle_atom_site_label_1
_geom_angle_atom_site_label_2
_geom_angle_atom_site_label_3
_geom_angle
_geom_angle_site_symmetry_1
_geom_angle_site_symmetry_3
_geom_angle_publ_flag
Br1 Fe1 Br2 114.79(3) . . ?
Br1 Fe1 P1 113.73(3) . . ?
Br2 Fe1 P1 113.18(3) . . ?
Br1 Fe1 P2 117.51(3) . . ?
Br2 Fe1 P2 111.50(3) . . ?
P1 Fe1 P2 82.04(4) . . ?
N1 P1 C4 102.4(2) . . ?
N1 P1 C1 112.46(19) . . ?
C4 P1 C1 104.88(19) . . ?
N1 P1 Fe1 104.23(13) . . ?
C4 P1 Fe1 117.13(14) . . ?
C1 P1 Fe1 115.20(14) . . ?
N2 P2 C11 104.50(19) . . ?
N2 P2 C8 98.41(19) . . ?
C11 P2 C8 108.2(2) . . ?
N2 P2 Fe1 105.77(13) . . ?
C11 P2 Fe1 117.52(15) . . ?
C8 P2 Fe1 119.46(15) . . ?
N2 N1 C7 111.6(3) . . ?
N2 N1 P1 119.3(3) . . ?
C7 N1 P1 126.0(3) . . ?
N1 N2 P2 116.2(3) . . ?
C2 C1 C3 110.8(4) . . ?
C2 C1 P1 109.1(3) . . ?
C3 C1 P1 115.4(3) . . ?
C6 C4 C5 110.9(4) . . ?
C6 C4 P1 108.7(3) . . ?
C5 C4 P1 111.2(3) . . ?
C9 C8 C10 112.0(4) . . ?
C9 C8 P2 112.8(3) . . ?
C10 C8 P2 113.7(3) . . ?
C13 C11 C12 109.4(4) . . ?
C13 C11 P2 109.0(3) . . ?
C12 C11 P2 109.2(3) . . ?

loop_
_geom_bond_atom_site_label_1
_geom_bond_atom_site_label_2
_geom_bond_distance
_geom_bond_site_symmetry_2
_geom_bond_publ_flag
Fe1 Br1 2.3779(7) . ?
Fe1 Br2 2.3798(7) . ?
Fe1 P1 2.4291(11) . ?
Fe1 P2 2.4484(12) . ?
P1 N1 1.701(4) . ?
P1 C4 1.837(4) . ?
P1 C1 1.855(4) . ?
P2 N2 1.707(4) . ?
P2 C11 1.846(4) . ?
P2 C8 1.850(4) . ?
N1 N2 1.416(5) . ?
N1 C7 1.463(6) . ?
C1 C2 1.519(6) . ?
C1 C3 1.526(6) . ?
C4 C6 1.534(6) . ?
C4 C5 1.542(6) . ?
C8 C9 1.532(7) . ?
C8 C10 1.537(7) . ?
C11 C13 1.519(6) . ?
C11 C12 1.526(7) . ?

loop_
_geom_torsion_atom_site_label_1
_geom_torsion_atom_site_label_2
_geom_torsion_atom_site_label_3
_geom_torsion_atom_site_label_4
_geom_torsion
_geom_torsion_site_symmetry_1
_geom_torsion_site_symmetry_2
_geom_torsion_site_symmetry_3
_geom_torsion_site_symmetry_4
_geom_torsion_publ_flag
Br1 Fe1 P1 N1 -105.19(14) . . . . ?
Br2 Fe1 P1 N1 121.47(14) . . . . ?
P2 Fe1 P1 N1 11.43(14) . . . . ?
Br1 Fe1 P1 C4 7.06(17) . . . . ?
Br2 Fe1 P1 C4 -126.28(16) . . . . ?
P2 Fe1 P1 C4 123.68(16) . . . . ?
Br1 Fe1 P1 C1 131.11(14) . . . . ?
Br2 Fe1 P1 C1 -2.23(15) . . . . ?
P2 Fe1 P1 C1 -112.27(15) . . . . ?
Br1 Fe1 P2 N2 118.35(13) . . . . ?
Br2 Fe1 P2 N2 -106.15(13) . . . . ?
P1 Fe1 P2 N2 5.69(13) . . . . ?
Br1 Fe1 P2 C11 2.22(17) . . . . ?
Br2 Fe1 P2 C11 137.72(16) . . . . ?
P1 Fe1 P2 C11 -110.44(16) . . . . ?
Br1 Fe1 P2 C8 -132.14(17) . . . . ?
Br2 Fe1 P2 C8 3.37(18) . . . . ?
P1 Fe1 P2 C8 115.21(18) . . . . ?
C4 P1 N1 N2 -156.3(3) . . . . ?
C1 P1 N1 N2 91.7(4) . . . . ?
Fe1 P1 N1 N2 -33.7(3) . . . . ?
C4 P1 N1 C7 45.5(4) . . . . ?
C1 P1 N1 C7 -66.6(4) . . . . ?
Fe1 P1 N1 C7 168.0(3) . . . . ?
C7 N1 N2 P2 -155.5(3) . . . . ?
P1 N1 N2 P2 43.3(4) . . . . ?
C11 P2 N2 N1 97.4(3) . . . . ?
C8 P2 N2 N1 -151.2(3) . . . . ?
Fe1 P2 N2 N1 -27.3(3) . . . . ?
N1 P1 C1 C2 -62.3(3) . . . . ?
C4 P1 C1 C2 -172.7(3) . . . . ?
Fe1 P1 C1 C2 57.0(3) . . . . ?
N1 P1 C1 C3 63.2(4) . . . . ?
C4 P1 C1 C3 -47.3(4) . . . . ?
Fe1 P1 C1 C3 -177.6(3) . . . . ?
N1 P1 C4 C6 176.4(3) . . . . ?
C1 P1 C4 C6 -66.1(3) . . . . ?
Fe1 P1 C4 C6 63.1(3) . . . . ?
N1 P1 C4 C5 54.1(3) . . . . ?
C1 P1 C4 C5 171.6(3) . . . . ?
Fe1 P1 C4 C5 -59.2(3) . . . . ?
N2 P2 C8 C9 170.2(4) . . . . ?
C11 P2 C8 C9 -81.4(4) . . . . ?
Fe1 P2 C8 C9 56.7(4) . . . . ?
N2 P2 C8 C10 -60.9(4) . . . . ?
C11 P2 C8 C10 47.5(4) . . . . ?
Fe1 P2 C8 C10 -174.4(3) . . . . ?
N2 P2 C11 C13 -62.7(3) . . . . ?
C8 P2 C11 C13 -166.8(3) . . . . ?
Fe1 P2 C11 C13 54.1(3) . . . . ?
N2 P2 C11 C12 177.8(4) . . . . ?
C8 P2 C11 C12 73.7(4) . . . . ?
Fe1 P2 C11 C12 -65.4(4) . . . . ?
